data_4060247
_journal_name_full Organometallics
_journal_paper_doi 10.1021/om034227p
_journal_year 2004
_chemical_formula_sum 'C25 H60 Cl N O3 P3 Si2 V'
_chemical_formula_weight 658.24
_space_group_IT_number 2
_symmetry_cell_setting triclinic
_symmetry_Int_Tables_number 2
_symmetry_space_group_name_Hall '-P 1'
_symmetry_space_group_name_H-M 'P -1'
_cell_angle_alpha 83.455(4)
_cell_angle_beta 85.320(4)
_cell_angle_gamma 80.216(8)
_cell_formula_units_Z 2
_cell_length_a 9.4054(8)
_cell_length_b 9.600(2)
_cell_length_c 20.416(1)
_cell_measurement_reflns_used 5120
_cell_measurement_temperature 173.2
_cell_measurement_theta_max 25.25
_cell_measurement_theta_min 3.02
_cell_volume 1801.2(4)
_diffrn_ambient_temperature 173(1)
_diffrn_detector_area_resol_mean 11.76
_diffrn_measured_fraction_theta_full ?
_diffrn_measured_fraction_theta_max ?
_diffrn_measurement_device_type 'Rigaku/ADSC CCD'
_diffrn_measurement_method 'area detector'
_diffrn_orient_matrix_UB_11 0.00000
_diffrn_orient_matrix_UB_12 0.00000
_diffrn_orient_matrix_UB_13 0.00000
_diffrn_orient_matrix_UB_21 0.00000
_diffrn_orient_matrix_UB_22 0.00000
_diffrn_orient_matrix_UB_23 0.00000
_diffrn_orient_matrix_UB_31 0.00000
_diffrn_orient_matrix_UB_32 0.00000
_diffrn_orient_matrix_UB_33 0.00000
_diffrn_radiation_detector CCD
_diffrn_radiation_monochromator graphite
_diffrn_radiation_source 'X-ray tube'
_diffrn_radiation_type 'Mo K\a'
_diffrn_radiation_wavelength 0.7107
_diffrn_reflns_av_R_equivalents 0.04735
_diffrn_reflns_av_sigmaI/netI 0.100
_diffrn_reflns_limit_h_max 10
_diffrn_reflns_limit_h_min -11
_diffrn_reflns_limit_k_max 10
_diffrn_reflns_limit_k_min -11
_diffrn_reflns_limit_l_max 23
_diffrn_reflns_limit_l_min -23
_diffrn_reflns_number 7900
_diffrn_reflns_reduction_process 'Lp corrections applied'
_diffrn_reflns_theta_full ?
_diffrn_reflns_theta_max 25.25
_diffrn_reflns_theta_min 3.02
_diffrn_standards_decay_% 0.00
_diffrn_standards_interval_count 0
_diffrn_standards_number 0
_exptl_absorpt_coefficient_mu 0.574
_exptl_absorpt_correction_T_max 1.0000
_exptl_absorpt_correction_T_min 0.7190
_exptl_absorpt_correction_type multi-scan
_exptl_crystal_colour red
_exptl_crystal_density_diffrn 1.214
_exptl_crystal_density_meas ?
_exptl_crystal_description irregular
_exptl_crystal_F_000 708.00
_exptl_crystal_size_max 0.25
_exptl_crystal_size_mid 0.20
_exptl_crystal_size_min 0.15
_reflns_number_gt 3117
_reflns_number_total 4281
_reflns_threshold_expression I>3.00\s(I)
_cod_database_code 4060247

loop_
_symmetry_equiv_pos_as_xyz
'+x,   +y,   +z'
'-x,   -y,   -z'

loop_
_atom_site_label
_atom_site_fract_x
_atom_site_fract_y
_atom_site_fract_z
_atom_site_U_iso_or_equiv
_atom_site_occupancy
_atom_site_refinement_flags
_atom_site_adp_type
_atom_site_calc_flag
_atom_site_calc_attached_atom
V(1) 0.5871(1) 0.4304(1) 0.24070(5) 0.0165(3) 1.000 . Uani d ?
Cl 0.8399(2) 0.3665(2) 0.2477(1) 0.0366(7) 1.000 . Uani d ?
P(1) 0.3154(2) 0.4448(2) 0.24282(8) 0.0191(5) 1.000 . Uani d ?
P(2) 0.5506(2) 0.3390(2) 0.36193(8) 0.0208(6) 1.000 . Uani d ?
P(3) 0.5893(2) 0.1680(2) 0.21897(8) 0.0181(5) 1.000 . Uani d ?
Si(1) 0.3336(2) 0.1540(2) 0.32900(8) 0.0169(6) 1.000 . Uani d ?
Si(2) 0.7123(3) 0.5633(3) 0.0915(1) 0.0316(7) 1.000 . Uani d ?
O(1) 0.5371(7) 0.7172(8) 0.2749(3) 0.041(2) 1.000 . Uani d ?
O(2) 0.7213(7) 0.7019(7) 0.4574(3) 0.047(2) 1.000 . Uani d ?
O(3a) 0.258(1) 0.062(2) 0.1192(6) 0.049(4) 0.64(3) PPPPPPPPP Uiso d ?
O(3b) 1.240(2) 0.001(3) 0.141(1) 0.057(7) 0.363 P Uiso d ?
N(1) 0.5638(7) 0.6049(8) 0.2625(3) 0.026(2) 1.000 . Uani d ?
C(1) 0.2240(8) 0.3338(8) 0.3067(3) 0.019(2) 1.000 . Uani d ?
C(2) 0.4658(8) 0.1805(8) 0.3881(3) 0.020(2) 1.000 . Uani d ?
C(3) 0.4334(8) 0.0850(8) 0.2533(3) 0.021(2) 1.000 . Uani d ?
C(4) 0.2106(9) 0.0268(9) 0.3688(3) 0.023(2) 1.000 . Uani d ?
C(5) 0.113(1) 0.095(1) 0.4245(4) 0.039(3) 1.000 . Uani d ?
C(6) 0.3000(9) -0.113(1) 0.3974(4) 0.035(3) 1.000 . Uani d ?
C(7) 0.115(1) -0.006(1) 0.3165(4) 0.036(3) 1.000 . Uani d ?
C(8) 0.2199(9) 0.6223(9) 0.2525(4) 0.032(2) 1.000 . Uani d ?
C(9) 0.2380(8) 0.4068(9) 0.1692(3) 0.028(2) 1.000 . Uani d ?
C(10) 0.7201(9) 0.297(1) 0.4038(4) 0.039(3) 1.000 . Uani d ?
C(11) 0.4476(9) 0.4767(9) 0.4105(3) 0.032(3) 1.000 . Uani d ?
C(12) 0.7399(9) 0.042(1) 0.2529(4) 0.033(3) 1.000 . Uani d ?
C(13) 0.6072(9) 0.1259(9) 0.1331(3) 0.029(2) 1.000 . Uani d ?
C(14) 0.5534(8) 0.5022(8) 0.1400(3) 0.022(2) 1.000 . Uani d ?
C(15) 0.853(1) 0.414(1) 0.0688(4) 0.052(3) 1.000 . Uani d ?
C(16) 0.648(1) 0.663(1) 0.0123(4) 0.053(3) 1.000 . Uani d ?
C(17) 0.798(1) 0.687(1) 0.1336(5) 0.052(3) 1.000 . Uani d ?
C(18) 0.7394(9) 0.788(1) 0.3965(4) 0.035(3) 1.000 . Uani d ?
C(19) 0.8465(9) 0.698(1) 0.3543(4) 0.032(3) 1.000 . Uani d ?
C(20) 0.9474(9) 0.616(1) 0.4044(4) 0.042(3) 1.000 . Uani d ?
C(21) 0.853(1) 0.613(1) 0.4695(4) 0.041(3) 1.000 . Uani d ?
C(22a) 0.109(2) 0.085(2) 0.1117(9) 0.057(5) 0.637 P Uiso d ?
C(22b) 1.094(7) 0.025(7) 0.133(3) 0.12(2) 0.363 P Uiso d ?
C(23a) 0.068(2) -0.055(3) 0.111(1) 0.069(6) 0.637 P Uiso d ?
C(23b) 1.076(4) -0.006(5) 0.065(2) 0.08(1) 0.363 P Uiso d ?
C(24a) 0.202(2) -0.141(2) 0.073(1) 0.063(6) 0.637 P Uiso d ?
C(24b) 1.208(5) -0.095(6) 0.045(2) 0.09(1) 0.363 P Uiso d ?
C(25b) 1.327(4) -0.076(4) 0.105(2) 0.041(9) 0.363 P Uiso d ?
C(25a) 0.319(2) -0.057(3) 0.085(1) 0.061(7) 0.637 P Uiso d ?
H(1) 0.2049 0.3821 0.3466 0.017 1.000 . Uiso c ?
H(2) 0.1338 0.3183 0.2904 0.017 1.000 . Uiso c ?
H(3) 0.5391 0.0969 0.3917 0.027 1.000 . Uiso c ?
H(4) 0.4122 0.1929 0.4312 0.027 1.000 . Uiso c ?
H(5) 0.3629 0.1003 0.2188 0.023 1.000 . Uiso c ?
H(6) 0.4657 -0.0157 0.2637 0.023 1.000 . Uiso c ?
H(7) 0.1770 0.1146 0.4573 0.054 1.000 . Uiso c ?
H(8) 0.0558 0.1825 0.4071 0.054 1.000 . Uiso c ?
H(9) 0.0525 0.0275 0.4450 0.054 1.000 . Uiso c ?
H(10) 0.2370 -0.1772 0.4183 0.047 1.000 . Uiso c ?
H(11) 0.3622 -0.1561 0.3619 0.047 1.000 . Uiso c ?
H(12) 0.3623 -0.0911 0.4307 0.047 1.000 . Uiso c ?
H(13) 0.0570 0.0800 0.2971 0.038 1.000 . Uiso c ?
H(14) 0.1781 -0.0528 0.2816 0.038 1.000 . Uiso c ?
H(15) 0.0509 -0.0724 0.3372 0.038 1.000 . Uiso c ?
H(16) 0.2529 0.6563 0.2922 0.041 1.000 . Uiso c ?
H(17) 0.2429 0.6874 0.2139 0.041 1.000 . Uiso c ?
H(18) 0.1167 0.6228 0.2583 0.041 1.000 . Uiso c ?
H(19) 0.1324 0.4130 0.1774 0.034 1.000 . Uiso c ?
H(20) 0.2571 0.4782 0.1322 0.034 1.000 . Uiso c ?
H(21) 0.2799 0.3124 0.1576 0.034 1.000 . Uiso c ?
H(22) 0.6991 0.2613 0.4501 0.051 1.000 . Uiso c ?
H(23) 0.7851 0.2218 0.3820 0.051 1.000 . Uiso c ?
H(24) 0.7646 0.3810 0.4016 0.051 1.000 . Uiso c ?
H(25) 0.5000 0.5576 0.4085 0.039 1.000 . Uiso c ?
H(26) 0.3524 0.5103 0.3926 0.039 1.000 . Uiso c ?
H(27) 0.4337 0.4381 0.4568 0.039 1.000 . Uiso c ?
H(28) 0.7249 -0.0546 0.2476 0.038 1.000 . Uiso c ?
H(29) 0.8297 0.0608 0.2286 0.038 1.000 . Uiso c ?
H(30) 0.7433 0.0532 0.2994 0.038 1.000 . Uiso c ?
H(31) 0.5937 0.0258 0.1317 0.035 1.000 . Uiso c ?
H(32) 0.5296 0.1874 0.1082 0.035 1.000 . Uiso c ?
H(33) 0.7003 0.1395 0.1125 0.035 1.000 . Uiso c ?
H(34) 0.5274 0.4269 0.1187 0.024 1.000 . Uiso c ?
H(35) 0.4749 0.5848 0.1387 0.024 1.000 . Uiso c ?
H(36) 0.8902 0.3595 0.1098 0.057 1.000 . Uiso c ?
H(37) 0.8141 0.3538 0.0431 0.057 1.000 . Uiso c ?
H(38) 0.9344 0.4532 0.0437 0.057 1.000 . Uiso c ?
H(39) 0.7306 0.6946 -0.0145 0.053 1.000 . Uiso c ?
H(40) 0.6023 0.6034 -0.0117 0.053 1.000 . Uiso c ?
H(41) 0.5778 0.7482 0.0226 0.053 1.000 . Uiso c ?
H(42) 0.8366 0.6404 0.1755 0.064 1.000 . Uiso c ?
H(43) 0.8795 0.7193 0.1051 0.064 1.000 . Uiso c ?
H(44) 0.7277 0.7721 0.1432 0.064 1.000 . Uiso c ?
H(45) 0.6474 0.8132 0.3757 0.049 1.000 . Uiso c ?
H(46) 0.7765 0.8729 0.4040 0.049 1.000 . Uiso c ?
H(47) 0.7994 0.6346 0.3319 0.043 1.000 . Uiso c ?
H(48) 0.8975 0.7572 0.3211 0.043 1.000 . Uiso c ?
H(49) 0.9823 0.5187 0.3931 0.051 1.000 . Uiso c ?
H(50) 1.0300 0.6635 0.4082 0.051 1.000 . Uiso c ?
H(51) 0.8997 0.6487 0.5038 0.046 1.000 . Uiso c ?
H(52) 0.8358 0.5161 0.4841 0.046 1.000 . Uiso c ?
H(53a) 0.0644 0.1357 0.1461 0.060 0.634 . Uiso d ?
H(53b) 1.0255 0.0054 0.1671 0.131 0.366 . Uiso d ?
H(54a) 0.0962 0.1393 0.0678 0.060 0.634 . Uiso d ?
H(54b) 1.0590 0.1530 0.1295 0.131 0.366 . Uiso d ?
H(55a) 0.0544 -0.1007 0.1576 0.081 0.634 . Uiso d ?
H(55b) 0.9891 -0.0555 0.0691 0.087 0.366 . Uiso d ?
H(56a) -0.0212 -0.0496 0.0896 0.081 0.634 . Uiso d ?
H(56b) 1.0576 0.0756 0.0316 0.087 0.366 . Uiso d ?
H(57a) 0.2200 -0.2445 0.0947 0.071 0.634 . Uiso d ?
H(57b) 1.2056 -0.2103 0.0560 0.119 0.366 . Uiso d ?
H(58a) 0.1802 -0.1475 0.0275 0.071 0.634 . Uiso d ?
H(58b) 1.2579 -0.0890 0.0037 0.119 0.366 . Uiso d ?
H(59b) 1.4034 -0.0272 0.0802 0.052 0.366 . Uiso d ?
H(59a) 0.3562 -0.0200 0.0414 0.079 0.634 . Uiso d ?
H(60b) 1.3717 -0.1649 0.1273 0.052 0.366 . Uiso d ?
H(60a) 0.3903 -0.1122 0.1103 0.079 0.634 . Uiso d ?

loop_
_atom_type_symbol
_atom_type_oxidation_number
_atom_type_number_in_cell
_atom_type_scat_dispersion_real
_atom_type_scat_dispersion_imag
_atom_type_scat_source
C 0 50 0.002 0.002
;International Tables for Crystallography
(1992, Vol. C, Tables 4.2.6.8 and 6.1.1.1)
;
H 0 120 0.000 0.000
;International Tables for Crystallography
(1992, Vol. C, Table 6.1.1.2)
;
N 0 2 0.004 0.003
;International Tables for Crystallography
(1992, Vol. C, Tables 4.2.6.8 and 6.1.1.1)
;
O 0 6 0.008 0.006
;International Tables for Crystallography
(1992, Vol. C, Tables 4.2.6.8 and 6.1.1.1)
;
P 0 6 0.090 0.095
;International Tables for Crystallography
(1992, Vol. C, Tables 4.2.6.8 and 6.1.1.1)
;
Cl 0 2 0.132 0.159
;International Tables for Crystallography
(1992, Vol. C, Tables 4.2.6.8 and 6.1.1.1)
;
Si 0 4 0.072 0.071
;International Tables for Crystallography
(1992, Vol. C, Tables 4.2.6.8 and 6.1.1.1)
;
V 0 2 0.267 0.530
;International Tables for Crystallography
(1992, Vol. C, Tables 4.2.6.8 and 6.1.1.1)
;
